data_4505870
loop_
_publ_author_name
'Takako, Nagase'
'Takuji, Ikeda'
'Chie, Abe'
'Yasuhisa, Hasegawa'
'Yoshimichi, Kiyozumi'
'Takaaki, Hanaoka'

_publ_section_title
;
 Solvothermal Synthesis of &#x2212;LIT-type Zeolite
;
_journal_issue 4
_journal_name_full 'Crystal Growth &amp; Design'
_journal_page_first 1752
_journal_paper_doi 10.1021/cg201138f
_journal_volume 12
_journal_year 2012
_chemical_formula_analytical 'Al4 H2 K5.8652 O26 Si8'
_chemical_formula_moiety 'Al4 H2 K5.8652 O26 Si8'
_chemical_formula_structural 'Al4 H2 K5.8652 O26 Si8'
_chemical_formula_sum 'Al4 H2 K5.8652 O26 Si8'
_chemical_formula_weight 980.742
_chemical_name_systematic ' ?'
_space_group_IT_number 4
_symmetry_cell_setting monoclinic
_symmetry_Int_Tables_number 4
_symmetry_space_group_name_Hall 'P 2yb'
_symmetry_space_group_name_H-M 'P 1 21 1'
_cell_angle_alpha 90
_cell_angle_beta 89.997(7)
_cell_angle_gamma 90
_cell_formula_units_Z 2
_cell_length_a 15.1324(2)
_cell_length_b 10.2258(1)
_cell_length_c 8.42153(8)
_cell_measurement_temperature 297
_cell_volume 1303.16(2)
_computing_cell_refinement 'RIETAN-FP (Izumi and Momma, 2007)'
_computing_molecular_graphics 'VESTA (Momma and Izumi, 2008)'
_computing_structure_refinement 'RIETAN-FP (Izumi and Momma, 2007)'
_diffrn_ambient_temperature 297
_diffrn_radiation_type 'Cu K\a~1~'
_diffrn_radiation_wavelength 1.540590
_diffrn_source 'X-ray tube'
_diffrn_source_target Cu
_exptl_crystal_density_diffrn 2.4994
_exptl_crystal_density_method 'not measured'
_exptl_crystal_F_000 972.35
_pd_calc_method 'Rietveld Refinement'
_pd_char_colour white
_pd_instr_location ' ?'
_pd_meas_2theta_range_inc 0.0170
_pd_meas_2theta_range_max 100.1014
_pd_meas_2theta_range_min 8.0000
_pd_meas_number_of_points 5304
_pd_meas_scan_method step
_pd_proc_2theta_range_inc 0.0170
_pd_proc_2theta_range_max 100.1014
_pd_proc_2theta_range_min 9.0073
_pd_proc_ls_background_function 'composite background function'
_pd_proc_ls_pref_orient_corr ' ?'
_pd_proc_ls_profile_function 'split pseudo-Voigt function'
_pd_proc_ls_prof_R_factor 0.02318
_pd_proc_ls_prof_wR_expected 0.02308
_pd_proc_ls_prof_wR_factor 0.02997
_pd_spec_mounting ' ?'
_pd_spec_mount_mode transmission
_pd_spec_shape cylinder
_refine_ls_extinction_method none
_refine_ls_goodness_of_fit_all 1.2982
_refine_ls_hydrogen_treatment none
_refine_ls_matrix_type full
_refine_ls_number_constraints 63
_refine_ls_number_parameters 142
_refine_ls_number_restraints 0
_refine_ls_R_factor_all 0.01157
_refine_ls_R_Fsqd_factor 0.01157
_refine_ls_R_I_factor 0.01770
_refine_ls_shift/su_max 0.0
_refine_ls_weighting_details 1/<i>y</i>~i~
_refine_ls_weighting_scheme sigma
_cod_data_source_file cg201138f_si_002.cif
_cod_data_source_block single_phase
_cod_original_cell_volume 1303.15(2)
_cod_original_sg_symbol_H-M 'P 21'
_cod_database_code 4505870

loop_
_symmetry_equiv_pos_site_id
_symmetry_equiv_pos_as_xyz
1 x,y,z
2 -x,y+1/2,-z

loop_
_atom_site_label
_atom_site_fract_x
_atom_site_fract_y
_atom_site_fract_z
_atom_site_occupancy
_atom_site_symmetry_multiplicity
_atom_site_Wyckoff_symbol
_atom_site_adp_type
_atom_site_U_iso_or_equiv
_atom_site_type_symbol
Si1 0.273(1) 0.248(2) 0.424(1) 1 2 a Uiso 0.0073(4) Si
Si2 0.2622(9) 0.238(2) 0.046(1) 1 2 a Uiso 0.0073(4) Si
Si3 0.556(1) 0.212(2) 0.060(2) 1 2 a Uiso 0.0073(4) Si
Si4 0.913(1) 0.139(2) 0.570(2) 1 2 a Uiso 0.0073(4) Si
Si5 0.245(1) 0.794(2) 0.935(2) 1 2 a Uiso 0.0073(4) Si
Si6 0.240(1) 0.793(2) 0.560(2) 1 2 a Uiso 0.0073(4) Si
Si7 0.581(1) 0.914(2) 0.437(2) 1 2 a Uiso 0.0073(4) Si
Si8 0.9340(9) 0.824(2) 0.937(2) 1 2 a Uiso 0.0073(4) Si
Al1 0.910(1) 0.125(2) 0.949(2) 1 2 a Uiso 0.0073(4) Al
Al2 0.558(1) 0.211(2) 0.444(2) 1 2 a Uiso 0.0073(4) Al
Al3 0.936(1) 0.839(2) 0.546(2) 1 2 a Uiso 0.0073(4) Al
Al4 0.587(1) 0.918(2) 0.064(2) 1 2 a Uiso 0.0073(4) Al
O1 0.275(1) 0.212(2) 0.236(1) 1 2 a Uiso 0.0059(7) O
O2 -0.017(1) 0.244(3) -0.014(2) 1 2 a Uiso 0.0059(7) O
O3 0.010(1) 0.737(3) 0.446(3) 1 2 a Uiso 0.0059(7) O
O4 0.302(2) 0.104(3) 0.967(3) 1 2 a Uiso 0.0059(7) O
O5 0.550(2) 0.056(2) 0.505(3) 1 2 a Uiso 0.0059(7) O
O6 0.546(3) 0.062(3) 0.001(4) 1 2 a Uiso 0.0059(7) O
O7 0.698(2) 0.608(3) 0.498(3) 1 2 a Uiso 0.0059(7) O
O8 0.530(1) 0.238(3) 0.245(2) 1 2 a Uiso 0.0059(7) O
O9 0.828(2) 0.177(3) 0.478(3) 1 2 a Uiso 0.0059(7) O
O10 0.821(2) 0.167(2) 0.064(3) 1 2 a Uiso 0.0059(7) O
O11 0.126(1) 0.624(3) 0.250(2) 1 2 a Uiso 0.0059(7) O
O12 0.1776(8) 0.304(3) 0.483(3) 1 2 a Uiso 0.0059(7) O
O13 0.160(1) 0.263(3) -0.010(3) 1 2 a Uiso 0.0059(7) O
O14 0.257(1) 0.826(2) 0.747(2) 1 2 a Uiso 0.0059(7) O
O15 0.504(2) 0.808(3) 0.423(3) 1 2 a Uiso 0.0059(7) O
O16 0.511(2) 0.802(4) 0.045(4) 1 2 a Uiso 0.0059(7) O
O17 0.205(3) 0.930(3) 0.484(3) 1 2 a Uiso 0.0059(7) O
O18 0.950(2) 0.977(2) -0.003(4) 1 2 a Uiso 0.0059(7) O
O19 -0.047(2) 0.004(2) 0.496(3) 1 2 a Uiso 0.0059(7) O
O20 0.211(2) 0.916(3) 0.049(3) 1 2 a Uiso 0.0059(7) O
O21 0.049(1) 0.299(2) 0.253(2) 1 2 a Uiso 0.0059(7) O
O22 0.680(2) 0.871(3) -0.026(3) 1 2 a Uiso 0.0059(7) O
O23 0.664(1) 0.874(3) 0.535(3) 1 2 a Uiso 0.0059(7) O
O24 0.617(1) 0.928(3) 0.256(2) 1 2 a Uiso 0.0059(7) O
O25 0.654(1) 0.266(3) 0.004(3) 1 2 a Uiso 0.0059(7) O
O26 0.334(1) 0.746(3) 0.490(3) 1 2 a Uiso 0.0059(7) O
K1 0.6996(7) 0.07362 0.753(3) 1 2 a Uiso 0.0221(9) K
K2 0.4204(8) 0.059(2) 0.746(3) 1 2 a Uiso 0.0221(9) K
K3 0.1425(6) 0.088(2) 0.748(3) 0.96(1) 2 a Uiso 0.0221(9) K
K4 0.7962(8) -0.0297(7) 0.250(3) 0.949(9) 2 a Uiso 0.0221(9) K
K5 0.0853(8) -0.043(1) 0.251(4) 1 2 a Uiso 0.0221(9) K
K6 0.3784(6) -0.028(2) 0.246(4) 0.96(1) 2 a Uiso 0.0221(9) K
H1 0.25 0 0 1 2 a Uiso 0.038 H
H2 0.25 0 0.5 1 2 a Uiso 0.038 H

loop_
_atom_type_symbol
_atom_type_description
_atom_type_scat_dispersion_real
_atom_type_scat_dispersion_imag
_atom_type_scat_source
Al Al 0.2130 0.2455 'International Tables for Crystallography, Vol. C'
K K 0.3868 1.0657 'International Tables for Crystallography, Vol. C'
O O 0.0492 0.0322 'International Tables for Crystallography, Vol. C'
Si Si 0.2541 0.3302 'International Tables for Crystallography, Vol. C'
H H 0.0000 0.0000 'International Tables for Crystallography, Vol. C'

loop_
_geom_angle_atom_site_label_1
_geom_angle_atom_site_label_2
_geom_angle_atom_site_label_3
_geom_angle
_geom_angle_site_symmetry_1
_geom_angle_site_symmetry_3
O12 Si1 O1 113(1) 1_555 1_555
O12 Si1 O7 115(1) 1_555 2_646
O12 Si1 O23 100(1) 1_555 2_646
O1 Si1 O7 101(1) 1_555 2_646
O1 Si1 O23 112(1) 1_555 2_646
O7 Si1 O23 116(1) 2_646 2_646
O4 Si2 O22 117(1) 1_554 2_645
O4 Si2 O1 103(1) 1_554 1_555
O4 Si2 O13 111(2) 1_554 1_555
O22 Si2 O1 100(1) 2_645 1_555
O22 Si2 O13 110(2) 2_645 1_555
O1 Si2 O13 115(1) 1_555 1_555
O6 Si3 O8 115(1) 1_555 1_555
O6 Si3 O16 107(2) 1_555 2_645
O6 Si3 O25 108(2) 1_555 1_555
O8 Si3 O16 106(2) 1_555 2_645
O8 Si3 O25 116(1) 1_555 1_555
O16 Si3 O25 103(1) 2_645 1_555
O3 Si4 O9 115(1) 2_646 1_555
O3 Si4 O19 104(1) 2_646 1_655
O3 Si4 O11 114(2) 2_646 2_646
O9 Si4 O19 109(2) 1_555 1_655
O9 Si4 O11 101(1) 1_555 2_646
O19 Si4 O11 114(2) 1_655 2_646
O14 Si5 O25 104(1) 1_555 2_656
O14 Si5 O10 103(1) 1_555 2_656
O14 Si5 O20 117(1) 1_555 1_556
O25 Si5 O10 115(1) 2_656 2_656
O25 Si5 O20 104(1) 2_656 1_556
O10 Si5 O20 114(2) 2_656 1_556
O9 Si6 O26 106(2) 2_656 1_555
O9 Si6 O14 117(1) 2_656 1_555
O9 Si6 O17 110(2) 2_656 1_555
O26 Si6 O14 106(2) 1_555 1_555
O26 Si6 O17 113(2) 1_555 1_555
O14 Si6 O17 104(1) 1_555 1_555
O23 Si7 O15 117(1) 1_555 1_555
O23 Si7 O5 107(2) 1_555 1_565
O23 Si7 O24 105(2) 1_555 1_555
O15 Si7 O5 115(1) 1_555 1_565
O15 Si7 O24 103(1) 1_555 1_555
O5 Si7 O24 110(2) 1_565 1_555
O2 Si8 O21 101(1) 2_656 2_656
O2 Si8 O18 104(1) 2_656 1_556
O2 Si8 O13 108(1) 2_656 2_656
O21 Si8 O18 115(1) 2_656 1_556
O21 Si8 O13 116(1) 2_656 2_656
O18 Si8 O13 111(2) 1_556 2_656
O2 Al1 O18 112(2) 1_656 1_546
O2 Al1 O10 104(1) 1_656 1_556
O2 Al1 O11 113(2) 1_656 2_646
O18 Al1 O10 112(2) 1_546 1_556
O18 Al1 O11 109(2) 1_546 2_646
O10 Al1 O11 107(2) 1_556 2_646
O5 Al2 O8 115(1) 1_555 1_555
O5 Al2 O26 100(1) 1_555 2_646
O5 Al2 O15 108(1) 1_555 2_646
O8 Al2 O26 120(1) 1_555 2_646
O8 Al2 O15 113(1) 1_555 2_646
O26 Al2 O15 100(1) 2_646 2_646
O3 Al3 O19 111(1) 1_655 1_665
O3 Al3 O21 104(1) 1_655 2_656
O3 Al3 O12 116(1) 1_655 2_656
O19 Al3 O21 116(1) 1_665 2_656
O19 Al3 O12 108(2) 1_665 2_656
O21 Al3 O12 103(1) 2_656 2_656
O16 Al4 O22 110(2) 1_555 1_555
O16 Al4 O24 109(2) 1_555 1_555
O16 Al4 O6 110(2) 1_555 1_565
O22 Al4 O24 103(1) 1_555 1_555
O22 Al4 O6 115(1) 1_555 1_565
O24 Al4 O6 110(2) 1_555 1_565
Si1 O1 Si2 156(1) 1_555 1_555
Si8 O2 Al1 161(2) 2_646 1_454
Si4 O3 Al3 156(2) 2_656 1_455
H1 O4 Si2 111(2) 1_556 1_556
Si7 O5 Al2 136(2) 1_545 1_555
Si3 O6 Al4 134(2) 1_555 1_545
H2 O7 Si1 124(2) 2_656 2_656
Si3 O8 Al2 146(1) 1_555 1_555
Si4 O9 Si6 145(2) 1_555 2_646
Si5 O10 Al1 133(2) 2_646 1_554
Si4 O11 Al1 140(2) 2_656 2_656
Si1 O12 Al3 152(2) 1_555 2_646
Si2 O13 Si8 139(2) 1_555 2_646
Si6 O14 Si5 152(1) 1_555 1_555
Si7 O15 Al2 136(2) 1_555 2_656
Si3 O16 Al4 153(2) 2_655 1_555
H2 O17 Si6 110(2) 1_565 1_555
Si8 O18 Al1 136(2) 1_554 1_564
Si4 O19 Al3 132(1) 1_455 1_445
H1 O20 Si5 101(2) 1_565 1_554
Si8 O21 Al3 152(1) 2_646 2_646
Si2 O22 Al4 138(2) 2_655 1_555
Si7 O23 Si1 142(2) 1_555 2_656
Si7 O24 Al4 144(2) 1_555 1_555
Si5 O25 Si3 144(2) 2_646 1_555
Si6 O26 Al2 140(2) 1_555 2_656
O20 H1 O4 170(2) 1_545 1_554
O17 H2 O7 169(2) 1_545 2_646

loop_
_geom_bond_atom_site_label_1
_geom_bond_atom_site_label_2
_geom_bond_distance
_geom_bond_site_symmetry_2
Si1 O12 1.62(1) 1_555
Si1 O1 1.63(1) 1_555
Si1 O7 1.64(1) 2_646
Si1 O23 1.64(1) 2_646
Si2 O4 1.63(1) 1_554
Si2 O22 1.63(1) 2_645
Si2 O1 1.634(9) 1_555
Si2 O13 1.64(1) 1_555
Si3 O6 1.63(1) 1_555
Si3 O8 1.628(9) 1_555
Si3 O16 1.63(1) 2_645
Si3 O25 1.65(1) 1_555
Si4 O3 1.55(1) 2_646
Si4 O9 1.55(1) 1_555
Si4 O19 1.62(1) 1_655
Si4 O11 1.63(1) 2_646
Si5 O14 1.63(1) 1_555
Si5 O25 1.64(1) 2_656
Si5 O10 1.64(1) 2_656
Si5 O20 1.65(1) 1_556
Si6 O9 1.60(2) 2_656
Si6 O26 1.61(2) 1_555
Si6 O14 1.63(1) 1_555
Si6 O17 1.64(1) 1_555
Si7 O23 1.55(1) 1_555
Si7 O15 1.60(2) 1_555
Si7 O5 1.62(1) 1_565
Si7 O24 1.62(1) 1_555
Si8 O2 1.63(1) 2_656
Si8 O21 1.638(9) 2_656
Si8 O18 1.66(1) 1_556
Si8 O13 1.67(1) 2_656
Al1 O2 1.67(1) 1_656
Al1 O18 1.68(3) 1_546
Al1 O10 1.71(2) 1_556
Al1 O11 1.77(1) 2_646
Al2 O5 1.67(1) 1_555
Al2 O8 1.75(1) 1_555
Al2 O26 1.77(1) 2_646
Al2 O15 1.77(1) 2_646
Al3 O3 1.76(1) 1_655
Al3 O19 1.76(1) 1_665
Al3 O21 1.762(9) 2_656
Al3 O12 1.77(1) 2_656
Al4 O16 1.66(1) 1_555
Al4 O22 1.66(1) 1_555
Al4 O24 1.69(2) 1_555
Al4 O6 1.69(3) 1_565
O1 Si1 1.63(1) 1_555
O1 Si2 1.634(9) 1_555
O2 Si8 1.63(1) 2_646
O2 Al1 1.67(1) 1_454
O3 Si4 1.55(1) 2_656
O3 Al3 1.76(1) 1_455
O4 H1 1.35(3) 1_556
O4 Si2 1.63(1) 1_556
O5 Si7 1.62(1) 1_545
O5 Al2 1.67(1) 1_555
O6 Si3 1.63(1) 1_555
O6 Al4 1.69(3) 1_545
O7 H2 1.35(3) 2_656
O7 Si1 1.64(1) 2_656
O8 Si3 1.628(9) 1_555
O8 Al2 1.75(1) 1_555
O9 Si4 1.55(1) 1_555
O9 Si6 1.60(2) 2_646
O10 Si5 1.64(1) 2_646
O10 Al1 1.71(2) 1_554
O11 Si4 1.63(1) 2_656
O11 Al1 1.77(1) 2_656
O12 Si1 1.62(1) 1_555
O12 Al3 1.77(1) 2_646
O13 Si2 1.64(1) 1_555
O13 Si8 1.67(1) 2_646
O14 Si6 1.63(1) 1_555
O14 Si5 1.63(1) 1_555
O15 Si7 1.60(2) 1_555
O15 Al2 1.77(1) 2_656
O16 Si3 1.63(1) 2_655
O16 Al4 1.66(1) 1_555
O17 H2 1.00(4) 1_565
O17 Si6 1.64(1) 1_555
O18 Si8 1.66(1) 1_554
O18 Al1 1.68(3) 1_564
O19 Si4 1.62(1) 1_455
O19 Al3 1.76(1) 1_445
O20 H1 1.13(3) 1_565
O20 Si5 1.65(1) 1_554
O21 Si8 1.638(9) 2_646
O21 Al3 1.762(9) 2_646
O22 Si2 1.63(1) 2_655
O22 Al4 1.66(1) 1_555
O23 Si7 1.55(1) 1_555
O23 Si1 1.64(1) 2_656
O24 Si7 1.62(1) 1_555
O24 Al4 1.69(2) 1_555
O25 Si5 1.64(1) 2_646
O25 Si3 1.65(1) 1_555
O26 Si6 1.61(2) 1_555
O26 Al2 1.77(1) 2_656
H1 O20 1.13(3) 1_545
H2 O17 1.00(4) 1_545
